data_4350261
loop_
_publ_author_name
'Yam, Mandy'
'Chong, Jonathan H.'
'Tsang, Chi-Wing'
'Patrick, Brian O.'
'Lam, Anita E.'
'Gates, Derek P.'

_publ_section_title
;
 Scope and limitations of the base-catalyzed phospha-peterson P=C
 bond-forming reaction.
;
_journal_issue 13
_journal_name_full 'Inorganic chemistry'
_journal_page_first 5225
_journal_page_last 5234
_journal_paper_doi 10.1021/ic060236p
_journal_volume 45
_journal_year 2006
_chemical_formula_sum 'C21 H20 N P'
_chemical_formula_weight 317.35
_space_group_IT_number 14
_space_group_name_Hall '-P 2ybc'
_space_group_name_H-M_alt 'P 1 21/c 1'
_symmetry_cell_setting monoclinic
_symmetry_space_group_name_H-M 'P 1 21/c 1'
_atom_sites_solution_hydrogens geom
_atom_sites_solution_primary direct
_atom_sites_solution_secondary difmap
_audit_creation_method SHELXL-97
_cell_angle_alpha 90.00
_cell_angle_beta 107.886(5)
_cell_angle_gamma 90.00
_cell_formula_units_Z 4
_cell_length_a 11.0156(12)
_cell_length_b 17.2536(16)
_cell_length_c 9.4749(10)
_cell_measurement_reflns_used 7080
_cell_measurement_temperature 173(2)
_cell_measurement_theta_max 24.06
_cell_measurement_theta_min 2.55
_cell_volume 1713.8(3)
_computing_structure_refinement 'SHELXL-97 (Sheldrick, 1997)'
_diffrn_ambient_temperature 173(2)
_diffrn_measured_fraction_theta_full 0.998
_diffrn_measured_fraction_theta_max 0.998
_diffrn_measurement_device_type 'Bruker X8 APEX'
_diffrn_measurement_method 'area detector'
_diffrn_radiation_monochromator graphite
_diffrn_radiation_source 'fine-focus sealed tube'
_diffrn_radiation_type MoK\a
_diffrn_radiation_wavelength 0.71073
_diffrn_reflns_av_R_equivalents 0.0611
_diffrn_reflns_av_sigmaI/netI 0.0386
_diffrn_reflns_limit_h_max 14
_diffrn_reflns_limit_h_min -14
_diffrn_reflns_limit_k_max 22
_diffrn_reflns_limit_k_min -21
_diffrn_reflns_limit_l_max 12
_diffrn_reflns_limit_l_min -12
_diffrn_reflns_number 40759
_diffrn_reflns_theta_full 27.76
_diffrn_reflns_theta_max 27.76
_diffrn_reflns_theta_min 2.27
_exptl_absorpt_coefficient_mu 0.160
_exptl_absorpt_correction_T_max 0.9921
_exptl_absorpt_correction_T_min 0.7276
_exptl_absorpt_correction_type multi-scan
_exptl_crystal_colour yellow
_exptl_crystal_density_diffrn 1.230
_exptl_crystal_density_method 'not measured'
_exptl_crystal_description prism
_exptl_crystal_F_000 672
_exptl_crystal_size_max 0.20
_exptl_crystal_size_mid 0.20
_exptl_crystal_size_min 0.05
_refine_diff_density_max 0.353
_refine_diff_density_min -0.301
_refine_diff_density_rms 0.049
_refine_ls_extinction_method none
_refine_ls_goodness_of_fit_ref 1.054
_refine_ls_hydrogen_treatment constr
_refine_ls_matrix_type full
_refine_ls_number_parameters 212
_refine_ls_number_reflns 4044
_refine_ls_number_restraints 0
_refine_ls_restrained_S_all 1.054
_refine_ls_R_factor_all 0.0673
_refine_ls_R_factor_gt 0.0427
_refine_ls_shift/su_max 0.001
_refine_ls_shift/su_mean 0.000
_refine_ls_structure_factor_coef Fsqd
_refine_ls_weighting_details 'calc w=1/[\s^2^(Fo^2^)+(0.0642P)^2^+0.3808P] where P=(Fo^2^+2Fc^2^)/3'
_refine_ls_weighting_scheme calc
_refine_ls_wR_factor_gt 0.1122
_refine_ls_wR_factor_ref 0.1244
_reflns_number_gt 2889
_reflns_number_total 4044
_reflns_threshold_expression >2sigma(I)
_cod_data_source_file ic060236psi20060211_073220.cif
_cod_data_source_block dg019
_cod_original_sg_symbol_H-M 'P 21/c'
_cod_database_code 4350261

loop_
_symmetry_equiv_pos_as_xyz
'x, y, z'
'-x, y+1/2, -z+1/2'
'-x, -y, -z'
'x, -y-1/2, z-1/2'

loop_
_atom_site_label
_atom_site_type_symbol
_atom_site_fract_x
_atom_site_fract_y
_atom_site_fract_z
_atom_site_U_iso_or_equiv
_atom_site_adp_type
_atom_site_occupancy
_atom_site_symmetry_multiplicity
_atom_site_calc_flag
_atom_site_refinement_flags
_atom_site_disorder_assembly
_atom_site_disorder_group
C1 C 0.24333(14) -0.03846(9) 0.58534(17) 0.0285(3) Uani 1 1 d . A .
C2 C 0.22173(15) -0.12316(9) 0.55389(17) 0.0288(3) Uani 1 1 d . . .
C3 C 0.29289(16) -0.16583(10) 0.47911(19) 0.0387(5) Uani 0.842(15) 1 d P A 1
H3 H 0.3638 -0.1427 0.4583 0.046 Uiso 0.842(15) 1 calc PR A 1
C4 C 0.25873(17) -0.24158(11) 0.4362(2) 0.0435(5) Uani 1 1 d . . .
H4 H 0.3048 -0.2703 0.3839 0.052 Uiso 1 1 calc R A 1
C5 C 0.15633(18) -0.27533(11) 0.4706(2) 0.0434(4) Uani 1 1 d . A .
H5 H 0.1301 -0.3268 0.4402 0.052 Uiso 1 1 calc R . .
C6 C 0.09354(17) -0.23210(10) 0.5501(2) 0.0405(4) Uani 1 1 d . . .
H6 H 0.0261 -0.2559 0.5769 0.049 Uiso 1 1 calc R A 1
C7 C 0.18984(14) -0.00360(9) 0.69833(17) 0.0272(3) Uani 1 1 d . . .
C8 C 0.22643(15) -0.03208(9) 0.84258(17) 0.0291(3) Uani 1 1 d . A .
H8 H 0.2857 -0.0736 0.8698 0.035 Uiso 1 1 calc R . .
C9 C 0.17615(17) 0.00024(10) 0.94664(19) 0.0364(4) Uani 1 1 d . . .
H9 H 0.2022 -0.0191 1.0453 0.044 Uiso 1 1 calc R A .
C10 C 0.08805(16) 0.06059(10) 0.90854(19) 0.0364(4) Uani 1 1 d . A .
H10 H 0.0540 0.0821 0.9806 0.044 Uiso 1 1 calc R . .
C11 C 0.05044(16) 0.08902(10) 0.76457(19) 0.0362(4) Uani 1 1 d . . .
H11 H -0.0101 0.1299 0.7373 0.043 Uiso 1 1 calc R A .
C12 C 0.10200(15) 0.05726(9) 0.65986(18) 0.0318(4) Uani 1 1 d . A .
H12 H 0.0772 0.0772 0.5617 0.038 Uiso 1 1 calc R . .
C13 C 0.33662(15) 0.11221(9) 0.54535(18) 0.0302(4) Uani 1 1 d . A .
C14 C 0.42974(15) 0.13221(9) 0.68080(18) 0.0299(4) Uani 1 1 d . . .
C15 C 0.45799(15) 0.21078(10) 0.71309(18) 0.0327(4) Uani 1 1 d . . .
H15 H 0.5201 0.2241 0.8041 0.039 Uiso 1 1 calc R . .
C16 C 0.39809(16) 0.27010(10) 0.61614(19) 0.0334(4) Uani 1 1 d . . .
C17 C 0.30537(16) 0.24940(10) 0.48410(19) 0.0350(4) Uani 1 1 d . . .
H17 H 0.2626 0.2890 0.4177 0.042 Uiso 1 1 calc R . .
C18 C 0.27376(15) 0.17178(10) 0.44699(18) 0.0331(4) Uani 1 1 d . . .
C19 C 0.50210(18) 0.07172(10) 0.79131(19) 0.0381(4) Uani 1 1 d . . .
H19A H 0.5733 0.0965 0.8663 0.057 Uiso 1 1 calc R . .
H19B H 0.5352 0.0318 0.7393 0.057 Uiso 1 1 calc R . .
H19C H 0.4445 0.0478 0.8397 0.057 Uiso 1 1 calc R . .
C20 C 0.43596(18) 0.35419(10) 0.6531(2) 0.0440(5) Uani 1 1 d . . .
H20A H 0.5202 0.3635 0.6418 0.066 Uiso 1 1 calc R . .
H20B H 0.4389 0.3650 0.7557 0.066 Uiso 1 1 calc R . .
H20C H 0.3731 0.3883 0.5858 0.066 Uiso 1 1 calc R . .
C21 C 0.17141(18) 0.15291(12) 0.3018(2) 0.0446(5) Uani 1 1 d . . .
H21A H 0.0935 0.1362 0.3224 0.067 Uiso 1 1 calc R . .
H21B H 0.2016 0.1112 0.2508 0.067 Uiso 1 1 calc R . .
H21C H 0.1532 0.1991 0.2387 0.067 Uiso 1 1 calc R . .
N1 N 0.12375(14) -0.15707(9) 0.59183(16) 0.0362(4) Uani 0.842(15) 1 d P A 1
P1 P 0.31513(5) 0.01171(3) 0.47794(5) 0.03573(15) Uani 1 1 d . . .
N1B N 0.29289(16) -0.16583(10) 0.47911(19) 0.0387(5) Uani 0.158(15) 1 d P A 2
C3B C 0.12375(14) -0.15707(9) 0.59183(16) 0.0362(4) Uani 0.158(15) 1 d P A 2
H3B H 0.0781 -0.1292 0.6457 0.043 Uiso 0.158(15) 1 calc PR A 2

loop_
_atom_site_aniso_label
_atom_site_aniso_U_11
_atom_site_aniso_U_22
_atom_site_aniso_U_33
_atom_site_aniso_U_23
_atom_site_aniso_U_13
_atom_site_aniso_U_12
C1 0.0273(8) 0.0282(8) 0.0301(8) -0.0030(7) 0.0090(6) 0.0011(7)
C2 0.0291(8) 0.0276(8) 0.0286(8) -0.0030(6) 0.0075(6) 0.0022(6)
C3 0.0333(9) 0.0375(10) 0.0469(10) -0.0082(8) 0.0147(8) 0.0025(7)
C4 0.0390(10) 0.0385(10) 0.0533(11) -0.0143(8) 0.0148(9) 0.0062(8)
C5 0.0458(11) 0.0290(9) 0.0516(11) -0.0076(8) 0.0094(9) 0.0004(8)
C6 0.0406(10) 0.0366(10) 0.0454(10) -0.0021(8) 0.0148(8) -0.0057(8)
C7 0.0263(8) 0.0255(8) 0.0318(8) -0.0043(6) 0.0120(6) -0.0031(6)
C8 0.0331(8) 0.0246(8) 0.0300(8) 0.0010(6) 0.0101(7) 0.0007(7)
C9 0.0407(10) 0.0364(10) 0.0318(9) 0.0007(7) 0.0108(7) -0.0052(8)
C10 0.0383(9) 0.0386(10) 0.0371(9) -0.0093(7) 0.0185(8) -0.0053(8)
C11 0.0346(9) 0.0343(9) 0.0411(9) -0.0041(7) 0.0140(7) 0.0051(7)
C12 0.0326(8) 0.0317(9) 0.0321(8) -0.0002(7) 0.0113(7) 0.0022(7)
C13 0.0319(8) 0.0308(9) 0.0339(8) -0.0006(7) 0.0189(7) 0.0000(7)
C14 0.0305(8) 0.0300(9) 0.0333(8) 0.0011(7) 0.0162(7) 0.0024(7)
C15 0.0302(8) 0.0339(9) 0.0358(8) -0.0020(7) 0.0131(7) -0.0009(7)
C16 0.0304(8) 0.0301(9) 0.0450(9) 0.0008(7) 0.0197(7) 0.0013(7)
C17 0.0349(9) 0.0344(9) 0.0398(9) 0.0091(7) 0.0177(7) 0.0066(7)
C18 0.0310(8) 0.0395(10) 0.0330(8) 0.0026(7) 0.0158(7) 0.0027(7)
C19 0.0409(10) 0.0346(9) 0.0387(9) 0.0024(7) 0.0120(8) 0.0028(8)
C20 0.0424(10) 0.0311(10) 0.0626(12) 0.0000(9) 0.0223(9) -0.0010(8)
C21 0.0404(10) 0.0550(12) 0.0374(9) 0.0023(9) 0.0103(8) 0.0020(9)
N1 0.0393(8) 0.0341(8) 0.0373(8) -0.0027(6) 0.0148(7) -0.0018(7)
P1 0.0450(3) 0.0330(3) 0.0367(3) -0.00599(18) 0.0236(2) -0.0032(2)
N1B 0.0333(9) 0.0375(10) 0.0469(10) -0.0082(8) 0.0147(8) 0.0025(7)
C3B 0.0393(8) 0.0341(8) 0.0373(8) -0.0027(6) 0.0148(7) -0.0018(7)

loop_
_atom_type_symbol
_atom_type_description
_atom_type_scat_dispersion_real
_atom_type_scat_dispersion_imag
_atom_type_scat_source
C C 0.0033 0.0016 'International Tables Vol C Tables 4.2.6.8 and 6.1.1.4'
H H 0.0000 0.0000 'International Tables Vol C Tables 4.2.6.8 and 6.1.1.4'
N N 0.0061 0.0033 'International Tables Vol C Tables 4.2.6.8 and 6.1.1.4'
P P 0.1023 0.0942 'International Tables Vol C Tables 4.2.6.8 and 6.1.1.4'

loop_
_geom_angle_atom_site_label_1
_geom_angle_atom_site_label_2
_geom_angle_atom_site_label_3
_geom_angle
C2 C1 C7 117.48(13)
C2 C1 P1 116.87(11)
C7 C1 P1 125.41(11)
N1 C2 C3 120.80(15)
N1 C2 C1 117.08(13)
C3 C2 C1 121.99(14)
C4 C3 C2 119.70(16)
C4 C3 H3 120.2
C2 C3 H3 120.2
C3 C4 C5 119.47(16)
C3 C4 H4 120.3
C5 C4 H4 120.3
C6 C5 C4 118.46(17)
C6 C5 H5 120.8
C4 C5 H5 120.8
N1 C6 C5 123.36(17)
N1 C6 H6 118.3
C5 C6 H6 118.3
C8 C7 C12 119.34(14)
C8 C7 C1 120.12(14)
C12 C7 C1 120.53(14)
C9 C8 C7 119.87(15)
C9 C8 H8 120.1
C7 C8 H8 120.1
C8 C9 C10 120.97(16)
C8 C9 H9 119.5
C10 C9 H9 119.5
C11 C10 C9 119.52(16)
C11 C10 H10 120.2
C9 C10 H10 120.2
C10 C11 C12 119.70(16)
C10 C11 H11 120.1
C12 C11 H11 120.1
C11 C12 C7 120.59(15)
C11 C12 H12 119.7
C7 C12 H12 119.7
C18 C13 C14 119.37(15)
C18 C13 P1 118.10(12)
C14 C13 P1 121.63(12)
C15 C14 C13 118.87(15)
C15 C14 C19 118.62(15)
C13 C14 C19 122.50(14)
C16 C15 C14 122.38(16)
C16 C15 H15 118.8
C14 C15 H15 118.8
C17 C16 C15 117.97(15)
C17 C16 C20 121.59(16)
C15 C16 C20 120.42(16)
C16 C17 C18 121.75(15)
C16 C17 H17 119.1
C18 C17 H17 119.1
C17 C18 C13 119.65(15)
C17 C18 C21 119.29(16)
C13 C18 C21 121.06(16)
C14 C19 H19A 109.5
C14 C19 H19B 109.5
H19A C19 H19B 109.5
C14 C19 H19C 109.5
H19A C19 H19C 109.5
H19B C19 H19C 109.5
C16 C20 H20A 109.5
C16 C20 H20B 109.5
H20A C20 H20B 109.5
C16 C20 H20C 109.5
H20A C20 H20C 109.5
H20B C20 H20C 109.5
C18 C21 H21A 109.5
C18 C21 H21B 109.5
H21A C21 H21B 109.5
C18 C21 H21C 109.5
H21A C21 H21C 109.5
H21B C21 H21C 109.5
C6 N1 C2 118.10(14)
C1 P1 C13 107.80(7)

loop_
_geom_bond_atom_site_label_1
_geom_bond_atom_site_label_2
_geom_bond_distance
C1 C2 1.496(2)
C1 C7 1.498(2)
C1 P1 1.7043(16)
C2 N1 1.369(2)
C2 C3 1.414(2)
C3 C4 1.386(2)
C3 H3 0.9500
C4 C5 1.394(3)
C4 H4 0.9500
C5 C6 1.387(3)
C5 H5 0.9500
C6 N1 1.364(2)
C6 H6 0.9500
C7 C8 1.391(2)
C7 C12 1.398(2)
C8 C9 1.387(2)
C8 H8 0.9500
C9 C10 1.393(2)
C9 H9 0.9500
C10 C11 1.388(2)
C10 H10 0.9500
C11 C12 1.398(2)
C11 H11 0.9500
C12 H12 0.9500
C13 C18 1.417(2)
C13 C14 1.418(2)
C13 P1 1.8378(16)
C14 C15 1.404(2)
C14 C19 1.519(2)
C15 C16 1.398(2)
C15 H15 0.9500
C16 C17 1.397(2)
C16 C20 1.521(2)
C17 C18 1.401(2)
C17 H17 0.9500
C18 C21 1.522(2)
C19 H19A 0.9800
C19 H19B 0.9800
C19 H19C 0.9800
C20 H20A 0.9800
C20 H20B 0.9800
C20 H20C 0.9800
C21 H21A 0.9800
C21 H21B 0.9800
C21 H21C 0.9800

loop_
_geom_torsion_atom_site_label_1
_geom_torsion_atom_site_label_2
_geom_torsion_atom_site_label_3
_geom_torsion_atom_site_label_4
_geom_torsion
C7 C1 C2 N1 20.3(2)
P1 C1 C2 N1 -154.32(12)
C7 C1 C2 C3 -163.98(15)
P1 C1 C2 C3 21.4(2)
N1 C2 C3 C4 3.6(3)
C1 C2 C3 C4 -171.95(16)
C2 C3 C4 C5 -1.5(3)
C3 C4 C5 C6 -1.5(3)
C4 C5 C6 N1 2.6(3)
C2 C1 C7 C8 58.5(2)
P1 C1 C7 C8 -127.39(14)
C2 C1 C7 C12 -120.89(16)
P1 C1 C7 C12 53.2(2)
C12 C7 C8 C9 -0.3(2)
C1 C7 C8 C9 -179.74(14)
C7 C8 C9 C10 0.7(2)
C8 C9 C10 C11 -0.3(3)
C9 C10 C11 C12 -0.5(3)
C10 C11 C12 C7 0.9(3)
C8 C7 C12 C11 -0.5(2)
C1 C7 C12 C11 178.96(15)
C18 C13 C14 C15 -0.6(2)
P1 C13 C14 C15 168.30(11)
C18 C13 C14 C19 -179.42(14)
P1 C13 C14 C19 -10.5(2)
C13 C14 C15 C16 -0.3(2)
C19 C14 C15 C16 178.53(15)
C14 C15 C16 C17 1.2(2)
C14 C15 C16 C20 -177.41(15)
C15 C16 C17 C18 -1.1(2)
C20 C16 C17 C18 177.48(15)
C16 C17 C18 C13 0.2(2)
C16 C17 C18 C21 179.71(14)
C14 C13 C18 C17 0.7(2)
P1 C13 C18 C17 -168.61(12)
C14 C13 C18 C21 -178.84(14)
P1 C13 C18 C21 11.9(2)
C5 C6 N1 C2 -0.5(3)
C3 C2 N1 C6 -2.6(2)
C1 C2 N1 C6 173.17(15)
C2 C1 P1 C13 -177.38(11)
C7 C1 P1 C13 8.50(16)
C18 C13 P1 C1 -118.01(12)
C14 C13 P1 C1 72.95(14)
